data_4511816
loop_
_publ_author_name
'Wu, Jing-Yun'
'Hsiao, Cheng-Chu'
'Chiang, Ming-Hsi'

_publ_section_title
;
 Concomitant Crystallization of Genuine Supramolecular Isomeric Rhombus
 Grid and Ribbon
;
_journal_issue 9
_journal_name_full 'Crystal Growth &amp; Design'
_journal_page_first 4321
_journal_paper_doi 10.1021/cg500380v
_journal_volume 14
_journal_year 2014
_chemical_formula_sum 'C30 H22 Co N4 O10'
_chemical_formula_weight 657.45
_chemical_name_systematic
;
 ?
;
_space_group_IT_number 14
_symmetry_cell_setting monoclinic
_symmetry_space_group_name_Hall '-P 2ybc'
_symmetry_space_group_name_H-M 'P 1 21/c 1'
_atom_sites_solution_hydrogens geom
_atom_sites_solution_primary direct
_atom_sites_solution_secondary difmap
_audit_creation_method SHELXL-97
_cell_angle_alpha 90.00
_cell_angle_beta 92.110(2)
_cell_angle_gamma 90.00
_cell_formula_units_Z 2
_cell_length_a 6.6287(3)
_cell_length_b 24.2017(12)
_cell_length_c 8.4264(5)
_cell_measurement_reflns_used 2584
_cell_measurement_temperature 296(2)
_cell_measurement_theta_max 26.38
_cell_measurement_theta_min 2.56
_cell_volume 1350.90(12)
_computing_cell_refinement 'Bruker SMART'
_computing_data_collection 'Bruker SMART'
_computing_data_reduction 'Bruker SAINT'
_computing_structure_refinement 'SHELXL-97 (Sheldrick, 1997)'
_computing_structure_solution 'SHELXS-97 (Sheldrick, 1990)'
_diffrn_ambient_temperature 296(2)
_diffrn_measured_fraction_theta_full 0.995
_diffrn_measured_fraction_theta_max 0.995
_diffrn_measurement_device_type 'CCD area detector'
_diffrn_measurement_method 'phi and omega scans'
_diffrn_radiation_monochromator graphite
_diffrn_radiation_source 'fine-focus sealed tube'
_diffrn_radiation_type MoK\a
_diffrn_radiation_wavelength 0.71073
_diffrn_reflns_av_R_equivalents 0.0350
_diffrn_reflns_av_sigmaI/netI 0.0361
_diffrn_reflns_limit_h_max 8
_diffrn_reflns_limit_h_min -8
_diffrn_reflns_limit_k_max 29
_diffrn_reflns_limit_k_min -30
_diffrn_reflns_limit_l_max 10
_diffrn_reflns_limit_l_min -7
_diffrn_reflns_number 10430
_diffrn_reflns_theta_full 26.49
_diffrn_reflns_theta_max 26.49
_diffrn_reflns_theta_min 1.68
_exptl_absorpt_coefficient_mu 0.707
_exptl_absorpt_correction_type none
_exptl_crystal_colour pink
_exptl_crystal_density_diffrn 1.616
_exptl_crystal_density_method 'not measured'
_exptl_crystal_description block
_exptl_crystal_F_000 674
_exptl_crystal_size_max 0.28
_exptl_crystal_size_mid 0.20
_exptl_crystal_size_min 0.18
_refine_diff_density_max 0.355
_refine_diff_density_min -0.271
_refine_diff_density_rms 0.067
_refine_ls_extinction_method none
_refine_ls_goodness_of_fit_ref 1.171
_refine_ls_hydrogen_treatment constr
_refine_ls_matrix_type full
_refine_ls_number_parameters 205
_refine_ls_number_reflns 2792
_refine_ls_number_restraints 0
_refine_ls_restrained_S_all 1.171
_refine_ls_R_factor_all 0.0640
_refine_ls_R_factor_gt 0.0491
_refine_ls_shift/su_max 0.000
_refine_ls_shift/su_mean 0.000
_refine_ls_structure_factor_coef Fsqd
_refine_ls_weighting_details 'calc w=1/[\s^2^(Fo^2^)+(0.0174P)^2^+2.2377P] where P=(Fo^2^+2Fc^2^)/3'
_refine_ls_weighting_scheme calc
_refine_ls_wR_factor_gt 0.0907
_refine_ls_wR_factor_ref 0.0948
_reflns_number_gt 2318
_reflns_number_total 2792
_reflns_threshold_expression >2sigma(I)
_cod_data_source_file cg500380v_si_002.cif
_cod_data_source_block cpd_1
_cod_depositor_comments
;
The following automatic conversions were performed:

'_symmetry_cell_setting' value 'Monoclinic' changed to 'monoclinic'
according to
/home/saulius/struct/COD-crude-data--automatic-downloads/rss-feeds/ACS/lib/dictionaries/cif_core.dic
dictionary named 'cif_core.dic' version 2.4.2 from 2011-04-26.

Automatic conversion script
Id: cif_fix_values 2281 2013-09-26 08:29:07Z andrius 

 Adding full bibliography for 4511816--4511817.cif.
;
_cod_original_sg_symbol_H-M P2(1)/c
_cod_database_code 4511816

loop_
_symmetry_equiv_pos_as_xyz
'x, y, z'
'-x, y+1/2, -z+1/2'
'-x, -y, -z'
'x, -y-1/2, z-1/2'

loop_
_atom_site_label
_atom_site_type_symbol
_atom_site_fract_x
_atom_site_fract_y
_atom_site_fract_z
_atom_site_U_iso_or_equiv
_atom_site_adp_type
_atom_site_occupancy
_atom_site_symmetry_multiplicity
_atom_site_calc_flag
_atom_site_refinement_flags
Co1 Co 0.0000 0.5000 0.5000 0.01706(14) Uani 1 2 d S
O1 O 0.2107(3) 0.12088(9) 0.5249(3) 0.0348(6) Uani 1 1 d .
O2 O 0.7127(3) 0.22048(9) 0.3006(3) 0.0315(5) Uani 1 1 d .
O3 O 0.4180(3) 0.42050(8) 0.4687(3) 0.0286(5) Uani 1 1 d .
O4 O 0.1086(3) 0.42096(8) 0.5660(2) 0.0212(4) Uani 1 1 d .
O5 O 0.2702(3) 0.51817(8) 0.3845(2) 0.0215(5) Uani 1 1 d .
H101 H 0.3498 0.4900 0.4070 0.032 Uiso 1 1 d R
H102 H 0.3404 0.5397 0.4345 0.032 Uiso 1 1 d R
N1 N 0.4831(3) 0.15854(9) 0.4012(3) 0.0191(5) Uani 1 1 d .
N2 N 0.8785(3) 0.03677(9) 0.7871(3) 0.0177(5) Uani 1 1 d .
C1 C 0.3034(4) 0.16098(12) 0.4843(4) 0.0233(7) Uani 1 1 d .
C2 C 0.5594(4) 0.21104(12) 0.3700(4) 0.0214(6) Uani 1 1 d .
C3 C 0.4154(4) 0.25058(12) 0.4405(4) 0.0193(6) Uani 1 1 d .
C4 C 0.4209(4) 0.30751(12) 0.4448(4) 0.0213(6) Uani 1 1 d .
H4 H 0.5253 0.3271 0.4004 0.026 Uiso 1 1 calc R
C5 C 0.2631(4) 0.33467(11) 0.5187(3) 0.0170(6) Uani 1 1 d .
C6 C 0.1092(4) 0.30460(12) 0.5865(4) 0.0218(6) Uani 1 1 d .
H6 H 0.0060 0.3233 0.6355 0.026 Uiso 1 1 calc R
C7 C 0.1064(4) 0.24706(12) 0.5824(4) 0.0242(7) Uani 1 1 d .
H7 H 0.0038 0.2271 0.6281 0.029 Uiso 1 1 calc R
C8 C 0.2622(4) 0.22080(12) 0.5077(3) 0.0201(6) Uani 1 1 d .
C9 C 0.2630(4) 0.39707(12) 0.5192(4) 0.0212(6) Uani 1 1 d .
C10 C 0.5867(5) 0.10708(12) 0.3683(4) 0.0252(7) Uani 1 1 d .
H10A H 0.6870 0.1137 0.2896 0.030 Uiso 1 1 calc R
H10B H 0.4900 0.0806 0.3243 0.030 Uiso 1 1 calc R
C11 C 0.8338(4) 0.00631(12) 0.6581(4) 0.0216(6) Uani 1 1 d .
H11 H 0.8679 -0.0310 0.6602 0.026 Uiso 1 1 calc R
C12 C 0.7400(4) 0.02709(12) 0.5222(4) 0.0219(6) Uani 1 1 d .
H12 H 0.7110 0.0041 0.4358 0.026 Uiso 1 1 calc R
C13 C 0.6890(4) 0.08283(12) 0.5157(3) 0.0198(6) Uani 1 1 d .
C14 C 0.7375(4) 0.11458(12) 0.6478(4) 0.0222(6) Uani 1 1 d .
H14 H 0.7077 0.1521 0.6477 0.027 Uiso 1 1 calc R
C15 C 0.8301(4) 0.09056(12) 0.7797(4) 0.0222(6) Uani 1 1 d .
H15 H 0.8604 0.1127 0.8677 0.027 Uiso 1 1 calc R

loop_
_atom_site_aniso_label
_atom_site_aniso_U_11
_atom_site_aniso_U_22
_atom_site_aniso_U_33
_atom_site_aniso_U_23
_atom_site_aniso_U_13
_atom_site_aniso_U_12
Co1 0.0157(2) 0.0101(3) 0.0254(3) -0.0006(2) 0.0005(2) -0.0013(2)
O1 0.0354(12) 0.0194(12) 0.0503(16) 0.0005(11) 0.0115(11) -0.0028(9)
O2 0.0319(12) 0.0290(13) 0.0345(14) -0.0001(10) 0.0127(10) 0.0005(9)
O3 0.0213(10) 0.0175(11) 0.0472(15) -0.0025(10) 0.0037(10) -0.0031(8)
O4 0.0221(10) 0.0144(10) 0.0270(12) -0.0019(9) -0.0004(8) 0.0027(8)
O5 0.0187(9) 0.0160(10) 0.0298(12) 0.0027(9) 0.0000(8) -0.0032(7)
N1 0.0245(12) 0.0130(12) 0.0198(14) -0.0008(10) 0.0021(10) 0.0052(9)
N2 0.0183(11) 0.0121(12) 0.0228(14) 0.0004(10) 0.0008(10) 0.0022(9)
C1 0.0258(15) 0.0193(16) 0.0248(18) -0.0019(13) -0.0005(13) 0.0039(12)
C2 0.0248(14) 0.0191(15) 0.0203(16) 0.0000(12) -0.0003(12) 0.0016(12)
C3 0.0249(14) 0.0153(14) 0.0173(15) -0.0003(12) -0.0045(12) 0.0040(11)
C4 0.0204(13) 0.0219(16) 0.0216(16) 0.0012(13) 0.0005(12) -0.0024(11)
C5 0.0194(13) 0.0129(14) 0.0185(15) -0.0009(11) -0.0034(11) 0.0008(10)
C6 0.0196(14) 0.0189(15) 0.0269(17) -0.0022(13) 0.0002(12) 0.0017(11)
C7 0.0223(14) 0.0190(15) 0.0315(19) 0.0023(13) 0.0041(13) -0.0016(12)
C8 0.0223(14) 0.0178(15) 0.0200(16) -0.0023(12) -0.0020(12) 0.0026(11)
C9 0.0206(14) 0.0173(15) 0.0255(17) -0.0004(13) -0.0032(12) -0.0009(11)
C10 0.0312(16) 0.0170(15) 0.0275(18) -0.0011(13) 0.0034(13) 0.0071(12)
C11 0.0222(13) 0.0127(15) 0.0302(17) -0.0005(13) 0.0036(11) 0.0030(11)
C12 0.0248(14) 0.0175(16) 0.0235(17) -0.0024(12) 0.0004(12) 0.0041(11)
C13 0.0187(13) 0.0191(15) 0.0218(16) -0.0009(12) 0.0038(11) 0.0041(11)
C14 0.0246(14) 0.0134(15) 0.0288(17) -0.0005(12) 0.0029(12) 0.0045(11)
C15 0.0214(14) 0.0183(15) 0.0269(17) -0.0024(13) -0.0004(12) 0.0015(11)

loop_
_atom_type_symbol
_atom_type_description
_atom_type_scat_dispersion_real
_atom_type_scat_dispersion_imag
_atom_type_scat_source
C C 0.0033 0.0016 'International Tables Vol C Tables 4.2.6.8 and 6.1.1.4'
H H 0.0000 0.0000 'International Tables Vol C Tables 4.2.6.8 and 6.1.1.4'
N N 0.0061 0.0033 'International Tables Vol C Tables 4.2.6.8 and 6.1.1.4'
O O 0.0106 0.0060 'International Tables Vol C Tables 4.2.6.8 and 6.1.1.4'
Co Co 0.3494 0.9721 'International Tables Vol C Tables 4.2.6.8 and 6.1.1.4'

loop_
_geom_angle_atom_site_label_1
_geom_angle_atom_site_label_2
_geom_angle_atom_site_label_3
_geom_angle
_geom_angle_site_symmetry_1
_geom_angle_site_symmetry_3
O4 Co1 O4 180.0 3_566 .
O4 Co1 O5 91.33(7) 3_566 3_566
O4 Co1 O5 88.67(7) . 3_566
O4 Co1 O5 88.67(7) 3_566 .
O4 Co1 O5 91.33(7) . .
O5 Co1 O5 180.00(10) 3_566 .
O4 Co1 N2 87.61(8) 3_566 2_656
O4 Co1 N2 92.39(8) . 2_656
O5 Co1 N2 89.98(8) 3_566 2_656
O5 Co1 N2 90.02(8) . 2_656
O4 Co1 N2 92.39(8) 3_566 4_465
O4 Co1 N2 87.61(8) . 4_465
O5 Co1 N2 90.02(8) 3_566 4_465
O5 Co1 N2 89.98(8) . 4_465
N2 Co1 N2 180.00(11) 2_656 4_465
C9 O4 Co1 127.59(19) . .
C2 N1 C1 112.0(2) . .
C2 N1 C10 124.5(2) . .
C1 N1 C10 123.1(2) . .
C11 N2 C15 116.9(3) . .
C11 N2 Co1 121.27(19) . 2_646
C15 N2 Co1 121.7(2) . 2_646
O1 C1 N1 123.9(3) . .
O1 C1 C8 130.4(3) . .
N1 C1 C8 105.7(2) . .
O2 C2 N1 125.3(3) . .
O2 C2 C3 129.1(3) . .
N1 C2 C3 105.5(2) . .
C4 C3 C8 121.9(3) . .
C4 C3 C2 129.5(3) . .
C8 C3 C2 108.6(2) . .
C3 C4 C5 117.5(3) . .
C6 C5 C4 120.5(3) . .
C6 C5 C9 121.4(2) . .
C4 C5 C9 118.1(2) . .
C5 C6 C7 121.4(3) . .
C8 C7 C6 117.5(3) . .
C7 C8 C3 121.2(3) . .
C7 C8 C1 130.6(3) . .
C3 C8 C1 108.2(2) . .
O4 C9 O3 125.8(3) . .
O4 C9 C5 117.6(2) . .
O3 C9 C5 116.7(2) . .
N1 C10 C13 112.1(2) . .
N2 C11 C12 123.6(3) . .
C11 C12 C13 119.2(3) . .
C14 C13 C12 117.3(3) . .
C14 C13 C10 122.0(3) . .
C12 C13 C10 120.6(3) . .
C15 C14 C13 119.9(3) . .
N2 C15 C14 123.0(3) . .

loop_
_geom_bond_atom_site_label_1
_geom_bond_atom_site_label_2
_geom_bond_distance
_geom_bond_site_symmetry_2
Co1 O4 2.1113(19) 3_566
Co1 O4 2.1113(19) .
Co1 O5 2.1161(18) 3_566
Co1 O5 2.1161(18) .
Co1 N2 2.134(2) 2_656
Co1 N2 2.134(2) 4_465
O1 C1 1.205(4) .
O2 C2 1.213(3) .
O3 C9 1.261(3) .
O4 C9 1.252(3) .
N1 C2 1.396(4) .
N1 C1 1.406(4) .
N1 C10 1.454(3) .
N2 C11 1.338(4) .
N2 C15 1.342(4) .
N2 Co1 2.134(2) 2_646
C1 C8 1.488(4) .
C2 C3 1.490(4) .
C3 C4 1.379(4) .
C3 C8 1.384(4) .
C4 C5 1.401(4) .
C5 C6 1.392(4) .
C5 C9 1.510(4) .
C6 C7 1.393(4) .
C7 C8 1.383(4) .
C10 C13 1.512(4) .
C11 C12 1.378(4) .
C12 C13 1.391(4) .
C13 C14 1.380(4) .
C14 C15 1.379(4) .
